data_4084341
loop_
_publ_author_name
'Yang, Haifeng'
'Lin, Tzu-Pin'
'Gabba\"i, Fran\,cois P.'

_publ_section_title
;
 Telluroether to Telluroxide Conversion in the Coordination Sphere of a
 Metal: Oxidation-Induced Umpolung of a Te--Au Bond
;
_journal_issue 17
_journal_name_full Organometallics
_journal_page_first 4368
_journal_paper_doi 10.1021/om5003073
_journal_volume 33
_journal_year 2014
_chemical_formula_sum 'C38 H32 Au Cl5 O P2 Te'
_chemical_formula_weight 1068.39
_chemical_name_common teop2aucl
_chemical_name_systematic
; 
 ? 
;
_space_group_IT_number 2
_symmetry_cell_setting triclinic
_symmetry_space_group_name_Hall '-P 1'
_symmetry_space_group_name_H-M 'P -1'
_atom_sites_solution_hydrogens geom
_atom_sites_solution_primary direct
_atom_sites_solution_secondary difmap
_audit_creation_method SHELXL-97
_cell_angle_alpha 98.479(2)
_cell_angle_beta 109.941(2)
_cell_angle_gamma 99.162(2)
_cell_formula_units_Z 2
_cell_length_a 11.475(2)
_cell_length_b 13.030(3)
_cell_length_c 14.275(3)
_cell_measurement_temperature 97(2)
_cell_volume 1933.4(7)
_computing_cell_refinement 'Bruker SMART'
_computing_data_collection 'Bruker SMART'
_computing_data_reduction 'Bruker SMART'
_computing_molecular_graphics 'Bruker SHELXTL'
_computing_structure_refinement 'SHELXL-97 (Sheldrick, 2008)'
_computing_structure_solution 'SHELXS-97 (Sheldrick, 2008)'
_diffrn_ambient_temperature 97(2)
_diffrn_measured_fraction_theta_full 0.995
_diffrn_measured_fraction_theta_max 0.995
_diffrn_measurement_device_type 'CCD area detector'
_diffrn_measurement_method 'phi and omega scans'
_diffrn_radiation_monochromator graphite
_diffrn_radiation_source 'fine-focus sealed tube'
_diffrn_radiation_type MoK\a
_diffrn_radiation_wavelength 0.71073
_diffrn_reflns_av_R_equivalents 0.0339
_diffrn_reflns_av_sigmaI/netI 0.0459
_diffrn_reflns_limit_h_max 15
_diffrn_reflns_limit_h_min -14
_diffrn_reflns_limit_k_max 17
_diffrn_reflns_limit_k_min -17
_diffrn_reflns_limit_l_max 18
_diffrn_reflns_limit_l_min -18
_diffrn_reflns_number 22528
_diffrn_reflns_theta_full 28.22
_diffrn_reflns_theta_max 28.22
_diffrn_reflns_theta_min 1.62
_exptl_absorpt_coefficient_mu 5.002
_exptl_absorpt_correction_T_max 0.7534
_exptl_absorpt_correction_T_min 0.4345
_exptl_absorpt_correction_type multi-scan
_exptl_absorpt_process_details SADABS
_exptl_crystal_colour light_yellow
_exptl_crystal_density_diffrn 1.835
_exptl_crystal_density_method 'not measured'
_exptl_crystal_description square
_exptl_crystal_F_000 1028
_exptl_crystal_size_max 0.10
_exptl_crystal_size_mid 0.10
_exptl_crystal_size_min 0.06
_refine_diff_density_max 6.060
_refine_diff_density_min -2.387
_refine_diff_density_rms 0.180
_refine_ls_extinction_method none
_refine_ls_goodness_of_fit_ref 1.054
_refine_ls_hydrogen_treatment mixed
_refine_ls_matrix_type full
_refine_ls_number_parameters 433
_refine_ls_number_reflns 8992
_refine_ls_number_restraints 0
_refine_ls_restrained_S_all 1.054
_refine_ls_R_factor_all 0.0483
_refine_ls_R_factor_gt 0.0414
_refine_ls_shift/su_max 0.001
_refine_ls_shift/su_mean 0.000
_refine_ls_structure_factor_coef Fsqd
_refine_ls_weighting_details 'calc w=1/[\s^2^(Fo^2^)+(0.0581P)^2^+6.5285P] where P=(Fo^2^+2Fc^2^)/3'
_refine_ls_weighting_scheme calc
_refine_ls_wR_factor_gt 0.1078
_refine_ls_wR_factor_ref 0.1119
_reflns_number_gt 7835
_reflns_number_total 8992
_reflns_threshold_expression >2sigma(I)
_cod_data_source_file om5003073_si_002.cif
_cod_data_source_block 3
_cod_depositor_comments
;
Adding full bibliography for 4084339--4084341.cif.

2021-04-11
Z value and formula fixed to values more according to usual
chemical conventions.                 miguel
;
_cod_original_formula_sum 'C76 H64 Au2 Cl10 O2 P4 Te2'
_cod_original_formula_weight 2136.78
_cod_original_formula_units_Z 1
_cod_original_cell_volume 1933.5(7)
_cod_original_sg_symbol_H-M P-1
_cod_database_code 4084341

loop_
_symmetry_equiv_pos_as_xyz
'x, y, z'
'-x, -y, -z'

loop_
_atom_site_label
_atom_site_type_symbol
_atom_site_fract_x
_atom_site_fract_y
_atom_site_fract_z
_atom_site_U_iso_or_equiv
_atom_site_adp_type
_atom_site_occupancy
_atom_site_symmetry_multiplicity
_atom_site_calc_flag
_atom_site_refinement_flags
Au1 Au 0.709105(19) 0.769303(17) 0.242801(16) 0.01819(8) Uani 1 1 d .
Te1 Te 0.95623(3) 0.91291(3) 0.38462(3) 0.01746(9) Uani 1 1 d .
Cl1 Cl 0.51800(19) 0.8513(2) 0.19137(15) 0.0524(6) Uani 1 1 d .
Cl2 Cl 0.7470(2) 1.18620(17) 0.1186(2) 0.0544(5) Uani 1 1 d .
Cl3 Cl 0.95756(18) 1.09903(16) 0.22799(16) 0.0461(5) Uani 1 1 d .
Cl4 Cl 0.1767(3) 0.5774(2) 0.3270(2) 0.0758(8) Uani 1 1 d .
Cl5 Cl 0.1239(3) 0.3691(2) 0.1943(2) 0.0795(8) Uani 1 1 d .
P1 P 0.71984(14) 0.70347(12) 0.38707(11) 0.0195(3) Uani 1 1 d .
P2 P 0.80586(14) 0.75688(12) 0.12577(11) 0.0178(3) Uani 1 1 d .
O1 O 1.1043(4) 1.0104(3) 0.4715(3) 0.0249(9) Uani 1 1 d .
C1 C 0.9820(5) 0.7829(5) 0.4613(4) 0.0192(11) Uani 1 1 d .
C2 C 1.1079(7) 0.7807(7) 0.5173(5) 0.0375(17) Uani 1 1 d .
H2 H 1.1756 0.8322 0.5160 0.045 Uiso 1 1 calc R
C3 C 1.1345(7) 0.7055(7) 0.5735(6) 0.0428(19) Uani 1 1 d .
H3 H 1.2204 0.7050 0.6113 0.051 Uiso 1 1 calc R
C4 C 1.0377(8) 0.6307(6) 0.5757(6) 0.0414(18) Uani 1 1 d .
H4 H 1.0563 0.5786 0.6153 0.050 Uiso 1 1 calc R
C5 C 0.9141(7) 0.6308(5) 0.5208(5) 0.0335(15) Uani 1 1 d .
H5 H 0.8473 0.5788 0.5228 0.040 Uiso 1 1 calc R
C6 C 0.8846(6) 0.7066(5) 0.4617(5) 0.0238(12) Uani 1 1 d .
C7 C 0.6572(6) 0.7649(5) 0.4756(5) 0.0252(13) Uani 1 1 d .
C8 C 0.7242(7) 0.7936(6) 0.5795(5) 0.0339(16) Uani 1 1 d .
H8 H 0.8062 0.7791 0.6069 0.041 Uiso 1 1 calc R
C9 C 0.6748(7) 0.8426(6) 0.6441(6) 0.0430(19) Uani 1 1 d .
H9 H 0.7223 0.8614 0.7156 0.052 Uiso 1 1 calc R
C10 C 0.5567(8) 0.8645(6) 0.6054(6) 0.0420(19) Uani 1 1 d .
H10 H 0.5230 0.8998 0.6500 0.050 Uiso 1 1 calc R
C11 C 0.4872(10) 0.8354(8) 0.5022(7) 0.063(3) Uani 1 1 d .
H11 H 0.4042 0.8484 0.4756 0.075 Uiso 1 1 calc R
C12 C 0.5379(8) 0.7869(8) 0.4365(6) 0.049(2) Uani 1 1 d .
H12 H 0.4908 0.7689 0.3650 0.059 Uiso 1 1 calc R
C13 C 0.6404(6) 0.5628(5) 0.3492(5) 0.0233(12) Uani 1 1 d .
C14 C 0.5523(8) 0.5185(6) 0.3856(6) 0.0414(19) Uani 1 1 d .
H14 H 0.5325 0.5611 0.4355 0.050 Uiso 1 1 calc R
C15 C 0.4923(9) 0.4115(7) 0.3494(6) 0.052(2) Uani 1 1 d .
H15 H 0.4316 0.3816 0.3752 0.062 Uiso 1 1 calc R
C16 C 0.5186(7) 0.3484(5) 0.2778(5) 0.0371(16) Uani 1 1 d .
H16 H 0.4768 0.2752 0.2541 0.045 Uiso 1 1 calc R
C17 C 0.6052(7) 0.3910(5) 0.2405(5) 0.0316(14) Uani 1 1 d .
H17 H 0.6243 0.3472 0.1908 0.038 Uiso 1 1 calc R
C18 C 0.6658(6) 0.4984(5) 0.2747(5) 0.0312(14) Uani 1 1 d .
H18 H 0.7247 0.5279 0.2472 0.037 Uiso 1 1 calc R
C19 C 1.0446(5) 0.8552(4) 0.2815(4) 0.0203(11) Uani 1 1 d .
C20 C 1.1770(5) 0.8859(5) 0.3180(5) 0.0221(12) Uani 1 1 d .
H20 H 1.2223 0.9293 0.3846 0.027 Uiso 1 1 calc R
C21 C 1.2430(6) 0.8535(5) 0.2579(5) 0.0230(12) Uani 1 1 d .
H21 H 1.3331 0.8755 0.2833 0.028 Uiso 1 1 calc R
C22 C 1.1788(6) 0.7898(5) 0.1615(5) 0.0244(13) Uani 1 1 d .
H22 H 1.2246 0.7664 0.1214 0.029 Uiso 1 1 calc R
C23 C 1.0473(6) 0.7602(5) 0.1236(5) 0.0209(12) Uani 1 1 d .
H23 H 1.0031 0.7175 0.0566 0.025 Uiso 1 1 calc R
C24 C 0.9783(5) 0.7922(5) 0.1827(4) 0.0184(11) Uani 1 1 d .
C25 C 0.7602(5) 0.8340(4) 0.0278(4) 0.0173(11) Uani 1 1 d .
C26 C 0.8438(6) 0.8829(5) -0.0109(5) 0.0246(13) Uani 1 1 d .
H26 H 0.9279 0.8719 0.0085 0.030 Uiso 1 1 calc R
C27 C 0.8038(6) 0.9491(5) -0.0792(5) 0.0290(14) Uani 1 1 d .
H27 H 0.8615 0.9836 -0.1053 0.035 Uiso 1 1 calc R
C28 C 0.6812(6) 0.9643(5) -0.1088(5) 0.0260(13) Uani 1 1 d .
H28 H 0.6549 1.0096 -0.1545 0.031 Uiso 1 1 calc R
C29 C 0.5967(6) 0.9133(5) -0.0716(5) 0.0266(13) Uani 1 1 d .
H29 H 0.5120 0.9229 -0.0927 0.032 Uiso 1 1 calc R
C30 C 0.6352(6) 0.8486(5) -0.0040(4) 0.0213(12) Uani 1 1 d .
H30 H 0.5767 0.8137 0.0212 0.026 Uiso 1 1 calc R
C31 C 0.7666(5) 0.6175(5) 0.0606(5) 0.0218(12) Uani 1 1 d .
C32 C 0.8381(6) 0.5483(5) 0.1043(6) 0.0317(15) Uani 1 1 d .
H32 H 0.9146 0.5752 0.1625 0.038 Uiso 1 1 calc R
C33 C 0.7970(7) 0.4383(6) 0.0621(6) 0.0382(17) Uani 1 1 d .
H33 H 0.8467 0.3910 0.0911 0.046 Uiso 1 1 calc R
C34 C 0.6859(7) 0.3993(5) -0.0203(6) 0.0379(17) Uani 1 1 d .
H34 H 0.6573 0.3247 -0.0472 0.045 Uiso 1 1 calc R
C35 C 0.6139(7) 0.4682(6) -0.0653(6) 0.0380(17) Uani 1 1 d .
H35 H 0.5378 0.4410 -0.1238 0.046 Uiso 1 1 calc R
C36 C 0.6545(7) 0.5762(5) -0.0240(5) 0.0329(15) Uani 1 1 d .
H36 H 0.6049 0.6232 -0.0539 0.040 Uiso 1 1 calc R
C37 C 0.7941(7) 1.0917(6) 0.1912(6) 0.0384(17) Uani 1 1 d .
H37A H 0.7726 1.1042 0.2529 0.046 Uiso 1 1 calc R
H37B H 0.7467 1.0194 0.1506 0.046 Uiso 1 1 calc R
C38 C 0.1940(11) 0.5049(9) 0.2214(9) 0.075(3) Uani 1 1 d .
H38A H 0.2858 0.5136 0.2342 0.090 Uiso 1 1 calc R
H38B H 0.1552 0.5344 0.1610 0.090 Uiso 1 1 calc R

loop_
_atom_site_aniso_label
_atom_site_aniso_U_11
_atom_site_aniso_U_22
_atom_site_aniso_U_33
_atom_site_aniso_U_23
_atom_site_aniso_U_13
_atom_site_aniso_U_12
Au1 0.01501(11) 0.02335(13) 0.01763(12) 0.00786(8) 0.00651(8) 0.00422(8)
Te1 0.01434(17) 0.01867(19) 0.01822(18) 0.00135(14) 0.00662(14) 0.00170(13)
Cl1 0.0419(10) 0.1068(18) 0.0415(10) 0.0429(11) 0.0289(9) 0.0537(12)
Cl2 0.0507(12) 0.0463(11) 0.0802(16) 0.0319(11) 0.0270(11) 0.0269(10)
Cl3 0.0331(9) 0.0447(11) 0.0549(12) 0.0161(9) 0.0070(8) 0.0096(8)
Cl4 0.091(2) 0.0622(16) 0.0667(17) 0.0198(13) 0.0240(15) 0.0024(14)
Cl5 0.0790(19) 0.0776(18) 0.0742(18) 0.0170(15) 0.0171(15) 0.0218(15)
P1 0.0205(7) 0.0205(7) 0.0176(7) 0.0068(6) 0.0069(6) 0.0030(6)
P2 0.0177(7) 0.0191(7) 0.0174(7) 0.0047(5) 0.0072(6) 0.0046(5)
O1 0.018(2) 0.024(2) 0.025(2) -0.0053(17) 0.0078(17) -0.0058(16)
C1 0.019(3) 0.023(3) 0.013(3) 0.003(2) 0.003(2) 0.007(2)
C2 0.026(3) 0.059(5) 0.031(4) 0.016(3) 0.008(3) 0.018(3)
C3 0.034(4) 0.063(5) 0.034(4) 0.016(4) 0.005(3) 0.031(4)
C4 0.056(5) 0.036(4) 0.030(4) 0.014(3) 0.004(3) 0.025(4)
C5 0.043(4) 0.026(3) 0.025(3) 0.007(3) 0.003(3) 0.008(3)
C6 0.025(3) 0.023(3) 0.022(3) 0.004(2) 0.005(2) 0.007(2)
C7 0.035(3) 0.023(3) 0.026(3) 0.009(2) 0.020(3) 0.006(3)
C8 0.029(3) 0.036(4) 0.030(4) -0.005(3) 0.014(3) -0.009(3)
C9 0.039(4) 0.048(5) 0.033(4) -0.012(3) 0.020(3) -0.011(3)
C10 0.072(6) 0.034(4) 0.042(4) 0.015(3) 0.043(4) 0.019(4)
C11 0.089(7) 0.094(7) 0.048(5) 0.044(5) 0.044(5) 0.072(6)
C12 0.059(5) 0.082(6) 0.031(4) 0.028(4) 0.026(4) 0.047(5)
C13 0.025(3) 0.023(3) 0.021(3) 0.010(2) 0.006(2) 0.002(2)
C14 0.053(5) 0.034(4) 0.034(4) -0.003(3) 0.026(4) -0.011(3)
C15 0.067(6) 0.043(5) 0.046(5) 0.003(4) 0.036(4) -0.015(4)
C16 0.048(4) 0.024(3) 0.031(4) 0.001(3) 0.009(3) 0.000(3)
C17 0.037(4) 0.024(3) 0.032(4) 0.006(3) 0.010(3) 0.009(3)
C18 0.031(3) 0.030(3) 0.039(4) 0.011(3) 0.016(3) 0.010(3)
C19 0.020(3) 0.020(3) 0.024(3) 0.006(2) 0.011(2) 0.004(2)
C20 0.019(3) 0.023(3) 0.026(3) 0.007(2) 0.009(2) 0.004(2)
C21 0.019(3) 0.026(3) 0.030(3) 0.014(3) 0.013(3) 0.006(2)
C22 0.019(3) 0.031(3) 0.029(3) 0.009(3) 0.013(3) 0.013(2)
C23 0.022(3) 0.022(3) 0.021(3) 0.004(2) 0.010(2) 0.006(2)
C24 0.015(3) 0.022(3) 0.019(3) 0.006(2) 0.007(2) 0.007(2)
C25 0.021(3) 0.016(3) 0.013(3) -0.001(2) 0.005(2) 0.002(2)
C26 0.020(3) 0.031(3) 0.023(3) 0.008(3) 0.008(2) 0.008(2)
C27 0.032(3) 0.028(3) 0.027(3) 0.013(3) 0.010(3) 0.000(3)
C28 0.030(3) 0.025(3) 0.020(3) 0.009(2) 0.002(3) 0.010(3)
C29 0.025(3) 0.036(4) 0.020(3) 0.009(3) 0.006(2) 0.014(3)
C30 0.020(3) 0.023(3) 0.023(3) 0.004(2) 0.011(2) 0.006(2)
C31 0.020(3) 0.023(3) 0.026(3) 0.006(2) 0.012(2) 0.006(2)
C32 0.026(3) 0.027(3) 0.046(4) 0.011(3) 0.016(3) 0.007(3)
C33 0.035(4) 0.029(4) 0.063(5) 0.018(3) 0.027(4) 0.014(3)
C34 0.045(4) 0.019(3) 0.053(5) 0.000(3) 0.030(4) -0.001(3)
C35 0.039(4) 0.034(4) 0.032(4) -0.009(3) 0.013(3) 0.001(3)
C36 0.036(4) 0.027(3) 0.031(4) 0.000(3) 0.010(3) 0.004(3)
C37 0.034(4) 0.031(4) 0.044(4) 0.014(3) 0.006(3) 0.007(3)
C38 0.070(7) 0.091(8) 0.076(8) 0.039(6) 0.034(6) 0.018(6)

loop_
_atom_type_symbol
_atom_type_description
_atom_type_scat_dispersion_real
_atom_type_scat_dispersion_imag
_atom_type_scat_source
C C 0.0033 0.0016 'International Tables Vol C Tables 4.2.6.8 and 6.1.1.4'
H H 0.0000 0.0000 'International Tables Vol C Tables 4.2.6.8 and 6.1.1.4'
P P 0.1023 0.0942 'International Tables Vol C Tables 4.2.6.8 and 6.1.1.4'
Cl Cl 0.1484 0.1585 'International Tables Vol C Tables 4.2.6.8 and 6.1.1.4'
Te Te -0.5308 1.6751 'International Tables Vol C Tables 4.2.6.8 and 6.1.1.4'
Au Au -2.0133 8.8022 'International Tables Vol C Tables 4.2.6.8 and 6.1.1.4'
O O 0.0106 0.0060 'International Tables Vol C Tables 4.2.6.8 and 6.1.1.4'

loop_
_geom_angle_atom_site_label_1
_geom_angle_atom_site_label_2
_geom_angle_atom_site_label_3
_geom_angle
_geom_angle_site_symmetry_1
_geom_angle_site_symmetry_3
P2 Au1 P1 136.71(5) . .
P2 Au1 Cl1 113.90(6) . .
P1 Au1 Cl1 108.59(6) . .
P2 Au1 Te1 85.29(4) . .
P1 Au1 Te1 82.74(4) . .
Cl1 Au1 Te1 117.05(6) . .
O1 Te1 C1 97.9(2) . .
O1 Te1 C19 93.2(2) . .
C1 Te1 C19 92.5(2) . .
O1 Te1 O1 77.05(17) . 2_776
C1 Te1 O1 84.47(18) . 2_776
C19 Te1 O1 169.22(18) . 2_776
O1 Te1 Au1 175.86(14) . .
C1 Te1 Au1 85.56(15) . .
C19 Te1 Au1 88.96(15) . .
O1 Te1 Au1 101.10(9) 2_776 .
C7 P1 C6 106.0(3) . .
C7 P1 C13 106.3(3) . .
C6 P1 C13 104.8(3) . .
C7 P1 Au1 119.8(2) . .
C6 P1 Au1 109.4(2) . .
C13 P1 Au1 109.5(2) . .
C24 P2 C31 104.8(3) . .
C24 P2 C25 106.2(3) . .
C31 P2 C25 107.3(3) . .
C24 P2 Au1 113.87(19) . .
C31 P2 Au1 107.81(19) . .
C25 P2 Au1 116.11(19) . .
Te1 O1 Te1 102.95(17) . 2_776
C6 C1 C2 119.2(6) . .
C6 C1 Te1 124.7(4) . .
C2 C1 Te1 116.1(5) . .
C3 C2 C1 120.9(7) . .
C2 C3 C4 120.1(7) . .
C5 C4 C3 120.0(7) . .
C4 C5 C6 120.8(7) . .
C1 C6 C5 119.0(6) . .
C1 C6 P1 120.9(5) . .
C5 C6 P1 120.1(5) . .
C12 C7 C8 118.8(6) . .
C12 C7 P1 118.2(5) . .
C8 C7 P1 123.0(5) . .
C7 C8 C9 121.3(7) . .
C10 C9 C8 119.9(7) . .
C9 C10 C11 119.9(7) . .
C10 C11 C12 120.2(8) . .
C7 C12 C11 119.9(8) . .
C14 C13 C18 118.5(6) . .
C14 C13 P1 123.7(5) . .
C18 C13 P1 117.7(5) . .
C13 C14 C15 120.0(7) . .
C16 C15 C14 121.4(7) . .
C15 C16 C17 119.5(7) . .
C16 C17 C18 120.3(7) . .
C17 C18 C13 120.3(6) . .
C20 C19 C24 119.4(5) . .
C20 C19 Te1 115.8(4) . .
C24 C19 Te1 124.8(4) . .
C21 C20 C19 120.4(6) . .
C20 C21 C22 120.6(6) . .
C23 C22 C21 119.6(6) . .
C22 C23 C24 120.9(6) . .
C19 C24 C23 119.1(5) . .
C19 C24 P2 122.2(4) . .
C23 C24 P2 118.6(4) . .
C26 C25 C30 119.4(5) . .
C26 C25 P2 123.4(4) . .
C30 C25 P2 117.1(4) . .
C25 C26 C27 119.6(6) . .
C28 C27 C26 120.5(6) . .
C27 C28 C29 119.8(6) . .
C28 C29 C30 120.2(6) . .
C29 C30 C25 120.4(6) . .
C36 C31 C32 119.1(6) . .
C36 C31 P2 120.2(5) . .
C32 C31 P2 119.9(5) . .
C31 C32 C33 119.8(7) . .
C34 C33 C32 120.2(7) . .
C33 C34 C35 120.5(6) . .
C36 C35 C34 119.3(7) . .
C35 C36 C31 121.1(7) . .
Cl3 C37 Cl2 111.4(4) . .
Cl4 C38 Cl5 113.0(6) . .

loop_
_geom_bond_atom_site_label_1
_geom_bond_atom_site_label_2
_geom_bond_distance
_geom_bond_site_symmetry_2
Au1 P2 2.3005(15) .
Au1 P1 2.3182(15) .
Au1 Cl1 2.5238(17) .
Au1 Te1 2.9865(6) .
Te1 O1 1.857(4) .
Te1 C1 2.154(6) .
Te1 C19 2.167(6) .
Te1 O1 2.507(4) 2_776
Cl2 C37 1.758(7) .
Cl3 C37 1.750(8) .
Cl4 C38 1.747(12) .
Cl5 C38 1.750(12) .
P1 C7 1.805(6) .
P1 C6 1.817(6) .
P1 C13 1.823(6) .
P2 C24 1.815(6) .
P2 C31 1.823(6) .
P2 C25 1.822(6) .
O1 Te1 2.507(4) 2_776
C1 C6 1.374(8) .
C1 C2 1.400(8) .
C2 C3 1.364(11) .
C3 C4 1.369(12) .
C4 C5 1.367(10) .
C5 C6 1.400(9) .
C7 C12 1.386(10) .
C7 C8 1.377(9) .
C8 C9 1.371(10) .
C9 C10 1.372(12) .
C10 C11 1.374(12) .
C11 C12 1.389(11) .
C13 C14 1.373(9) .
C13 C18 1.396(9) .
C14 C15 1.387(10) .
C15 C16 1.361(11) .
C16 C17 1.361(10) .
C17 C18 1.392(9) .
C19 C20 1.394(8) .
C19 C24 1.404(8) .
C20 C21 1.389(8) .
C21 C22 1.379(9) .
C22 C23 1.384(8) .
C23 C24 1.403(8) .
C25 C26 1.380(8) .
C25 C30 1.403(8) .
C26 C27 1.405(9) .
C27 C28 1.380(9) .
C28 C29 1.382(9) .
C29 C30 1.381(8) .
C31 C36 1.390(9) .
C31 C32 1.387(9) .
C32 C33 1.405(10) .
C33 C34 1.365(11) .
C34 C35 1.394(11) .
C35 C36 1.381(9) .
